data_4308646
loop_
_publ_author_name
'Wolfgang Petz'
'Christian Kutschera'
'Maya Heitbaum'
'Gernot Frenking'
'Ralf Tonner'
'Bernhard Neum\"uller'

_publ_contact_author
;
        Gernot Frenking
        Fachbereich Chemie
        Universit\"at Marburg
        Hans-Meerwein-Strasse
        35032 Marburg
        Germany
;
_publ_contact_author_email frenking@chemie.uni-marburg.de
_publ_contact_author_fax 'int. 6421-28-25566'
_publ_contact_author_phone 'int. 6421-28-25563'
_publ_section_title
;
Experimental and Theoretical Studies of Carbodiphosphorane-CX2 Adducts
with Unusual Bonding Situations: Preparation, Crystal Structures, and
Bonding Analyses of S2CC(PPh3)2, O2CC(PPh3)2, and [(CO)4MS2CC(PPh3)2] (M =
Cr, Mo, W)
;
_journal_name_full 'Inorganic Chemistry'
_journal_page_first 1263
_journal_page_last 1274
_journal_paper_doi 10.1021/ic048397l
_journal_volume 44
_journal_year 2005
_chemical_formula_moiety '[S~2~CC(PPh~3~)~2~]'
_chemical_formula_sum 'C38 H30 P2 S2'
_chemical_formula_weight 612.68
_chemical_name_systematic
; 
 ? 
;
_space_group_IT_number 15
_symmetry_cell_setting monoclinic
_symmetry_space_group_name_Hall '-C 2yc'
_symmetry_space_group_name_H-M 'C 1 2/c 1'
_atom_sites_solution_hydrogens geom
_atom_sites_solution_primary Patterson
_atom_sites_solution_secondary difmap
_audit_creation_method SHELXL-97
_cell_angle_alpha 90.00
_cell_angle_beta 93.83(1)
_cell_angle_gamma 90.00
_cell_formula_units_Z 4
_cell_length_a 12.752(2)
_cell_length_b 14.617(3)
_cell_length_c 16.266(3)
_cell_measurement_reflns_used 5000
_cell_measurement_temperature 193(2)
_cell_measurement_theta_max 26.29
_cell_measurement_theta_min 2.12
_cell_volume 3025.1(10)
_computing_cell_refinement 'IPDS II (Stoe)'
_computing_data_collection 'IPDS II (Stoe)'
_computing_data_reduction 'IPDS II (Stoe)'
_computing_molecular_graphics 'SHELXTL (Sheldrick, 1996)'
_computing_publication_material 'SHELXL-97 (Sheldrick, 1997), PLATON-98 (Spek, 1998)'
_computing_structure_refinement 'SHELXL-97 (Sheldrick, 1997)'
_computing_structure_solution 'SHELXTL-Plus (Sheldrick, 1990)'
_diffrn_ambient_temperature 193(2)
_diffrn_measured_fraction_theta_full 0.993
_diffrn_measured_fraction_theta_max 0.993
_diffrn_measurement_device_type 'IPDS II (Stoe)'
_diffrn_measurement_method 'IPDS II (Stoe)'
_diffrn_radiation_monochromator graphite
_diffrn_radiation_source 'fine-focus sealed tube'
_diffrn_radiation_type MoK\a
_diffrn_radiation_wavelength 0.71073
_diffrn_reflns_av_R_equivalents 0.1105
_diffrn_reflns_av_sigmaI/netI 0.0875
_diffrn_reflns_limit_h_max 15
_diffrn_reflns_limit_h_min -15
_diffrn_reflns_limit_k_max 18
_diffrn_reflns_limit_k_min -18
_diffrn_reflns_limit_l_max 20
_diffrn_reflns_limit_l_min -20
_diffrn_reflns_number 10797
_diffrn_reflns_theta_full 26.29
_diffrn_reflns_theta_max 26.29
_diffrn_reflns_theta_min 2.12
_diffrn_standards_decay_% 0
_exptl_absorpt_coefficient_mu 0.309
_exptl_absorpt_correction_T_max 1.0
_exptl_absorpt_correction_T_min 0.82
_exptl_absorpt_correction_type numerical
_exptl_crystal_colour yellow
_exptl_crystal_density_diffrn 1.345
_exptl_crystal_density_method 'not measured'
_exptl_crystal_description prisms
_exptl_crystal_F_000 1280
_exptl_crystal_size_max 0.14
_exptl_crystal_size_mid 0.08
_exptl_crystal_size_min 0.05
_refine_diff_density_max 0.308
_refine_diff_density_min -0.471
_refine_diff_density_rms 0.068
_refine_ls_extinction_method none
_refine_ls_goodness_of_fit_ref 0.893
_refine_ls_hydrogen_treatment riding
_refine_ls_matrix_type full
_refine_ls_number_parameters 192
_refine_ls_number_reflns 3047
_refine_ls_number_restraints 0
_refine_ls_restrained_S_all 0.893
_refine_ls_R_factor_all 0.0827
_refine_ls_R_factor_gt 0.0515
_refine_ls_shift/su_max 0.000
_refine_ls_shift/su_mean 0.000
_refine_ls_structure_factor_coef Fsqd
_refine_ls_weighting_details 'calc w=1/[\s^2^(Fo^2^)+(0.0758P)^2^+0.0000P] where P=(Fo^2^+2Fc^2^)/3'
_refine_ls_weighting_scheme calc
_refine_ls_wR_factor_gt 0.1212
_refine_ls_wR_factor_ref 0.1343
_reflns_number_gt 1925
_reflns_number_total 3047
_reflns_threshold_expression >2sigma(I)
_cod_data_source_file ic048397lsi20041124_051054_1.cif
_cod_data_source_block pe30
_cod_depositor_comments
;
The following automatic conversions were performed:
data name '_publ_contact_autor' replaced with '_publ_contact_author'
as specified in the replacement file
'/home/antanas/src/cod-tools/trunk/data/replacement-values/replacement_tags.lst'.

Automatic conversion script
Id: cif_correct_tags 4998 2017-03-02 13:24:31Z antanas 
;
_cod_original_cell_volume 3025(1)
_cod_database_code 4308646

loop_
_symmetry_equiv_pos_as_xyz
'x, y, z'
'-x, y, -z+1/2'
'x+1/2, y+1/2, z'
'-x+1/2, y+1/2, -z+1/2'
'-x, -y, -z'
'x, -y, z-1/2'
'-x+1/2, -y+1/2, -z'
'x+1/2, -y+1/2, z-1/2'

loop_
_atom_site_label
_atom_site_type_symbol
_atom_site_fract_x
_atom_site_fract_y
_atom_site_fract_z
_atom_site_U_iso_or_equiv
_atom_site_adp_type
_atom_site_occupancy
_atom_site_symmetry_multiplicity
_atom_site_calc_flag
_atom_site_refinement_flags
_atom_site_disorder_assembly
_atom_site_disorder_group
P1 P 0.11011(6) 0.21088(5) 0.21238(4) 0.0398(2) Uani 1 1 d . . .
S1 S 0.11708(7) 0.00360(6) 0.24583(5) 0.0554(2) Uani 1 1 d . . .
C1 C 0.0000 0.1577(3) 0.2500 0.0406(9) Uani 1 2 d S . .
C2 C 0.0000 0.0572(3) 0.2500 0.0446(9) Uani 1 2 d S . .
C3 C 0.2239(2) 0.2197(2) 0.28515(17) 0.0433(6) Uani 1 1 d . . .
C4 C 0.3135(3) 0.2693(2) 0.26950(18) 0.0483(7) Uani 1 1 d . . .
H41 H 0.3181 0.2983 0.2176 0.053(2) Uiso 1 1 calc R . .
C5 C 0.3965(3) 0.2769(2) 0.3293(2) 0.0550(8) Uani 1 1 d . . .
H51 H 0.4579 0.3101 0.3179 0.053(2) Uiso 1 1 calc R . .
C6 C 0.3892(3) 0.2361(2) 0.40485(19) 0.0562(8) Uani 1 1 d . . .
H61 H 0.4455 0.2419 0.4458 0.053(2) Uiso 1 1 calc R . .
C7 C 0.3006(3) 0.1868(2) 0.42173(18) 0.0530(8) Uani 1 1 d . . .
H71 H 0.2959 0.1591 0.4742 0.053(2) Uiso 1 1 calc R . .
C8 C 0.2191(3) 0.1779(2) 0.36240(17) 0.0462(7) Uani 1 1 d . . .
H81 H 0.1589 0.1431 0.3739 0.053(2) Uiso 1 1 calc R . .
C9 C 0.0760(2) 0.32774(19) 0.18106(16) 0.0409(6) Uani 1 1 d . . .
C10 C 0.1263(2) 0.4040(2) 0.21626(17) 0.0445(7) Uani 1 1 d . . .
H101 H 0.1793 0.3966 0.2596 0.053(2) Uiso 1 1 calc R . .
C11 C 0.0992(3) 0.4908(2) 0.18808(18) 0.0498(7) Uani 1 1 d . . .
H111 H 0.1346 0.5426 0.2116 0.053(2) Uiso 1 1 calc R . .
C12 C 0.0210(3) 0.5025(2) 0.12595(18) 0.0515(7) Uani 1 1 d . . .
H121 H 0.0025 0.5622 0.1071 0.053(2) Uiso 1 1 calc R . .
C13 C -0.0299(3) 0.4273(2) 0.09149(17) 0.0498(7) Uani 1 1 d . . .
H131 H -0.0841 0.4352 0.0492 0.053(2) Uiso 1 1 calc R . .
C14 C -0.0025(2) 0.3404(2) 0.11809(16) 0.0454(7) Uani 1 1 d . . .
H141 H -0.0373 0.2888 0.0934 0.053(2) Uiso 1 1 calc R . .
C15 C 0.1470(2) 0.1588(2) 0.11679(16) 0.0449(7) Uani 1 1 d . . .
C16 C 0.2509(3) 0.1560(2) 0.09581(19) 0.0551(8) Uani 1 1 d . . .
H161 H 0.3054 0.1781 0.1333 0.053(2) Uiso 1 1 calc R . .
C17 C 0.2751(3) 0.1207(3) 0.0198(2) 0.0629(9) Uani 1 1 d . . .
H171 H 0.3462 0.1185 0.0060 0.053(2) Uiso 1 1 calc R . .
C18 C 0.1969(3) 0.0891(2) -0.03555(19) 0.0584(9) Uani 1 1 d . . .
H181 H 0.2142 0.0657 -0.0875 0.053(2) Uiso 1 1 calc R . .
C19 C 0.0938(3) 0.0914(2) -0.01539(18) 0.0568(8) Uani 1 1 d . . .
H191 H 0.0399 0.0691 -0.0533 0.053(2) Uiso 1 1 calc R . .
C20 C 0.0683(3) 0.1263(2) 0.06007(18) 0.0511(7) Uani 1 1 d . . .
H201 H -0.0031 0.1281 0.0734 0.053(2) Uiso 1 1 calc R . .

loop_
_atom_site_aniso_label
_atom_site_aniso_U_11
_atom_site_aniso_U_22
_atom_site_aniso_U_33
_atom_site_aniso_U_23
_atom_site_aniso_U_13
_atom_site_aniso_U_12
P1 0.0400(4) 0.0433(4) 0.0362(3) 0.0002(3) 0.0042(3) 0.0001(3)
S1 0.0586(5) 0.0492(4) 0.0586(5) 0.0006(3) 0.0051(4) 0.0108(4)
C1 0.046(2) 0.041(2) 0.0358(18) 0.000 0.0047(16) 0.000
C2 0.049(3) 0.048(2) 0.0363(18) 0.000 0.0045(17) 0.000
C3 0.0408(17) 0.0481(16) 0.0410(14) -0.0005(12) 0.0033(11) 0.0059(13)
C4 0.0469(19) 0.0508(17) 0.0472(16) 0.0032(12) 0.0030(13) 0.0020(14)
C5 0.0435(18) 0.0574(18) 0.063(2) -0.0021(15) -0.0029(14) -0.0016(15)
C6 0.056(2) 0.0598(19) 0.0502(17) -0.0060(14) -0.0131(14) 0.0089(16)
C7 0.057(2) 0.0601(19) 0.0417(15) -0.0002(13) -0.0013(13) 0.0074(15)
C8 0.0477(18) 0.0498(16) 0.0413(14) -0.0027(12) 0.0043(12) 0.0044(13)
C9 0.0442(16) 0.0438(15) 0.0352(12) 0.0029(11) 0.0078(11) -0.0010(12)
C10 0.0428(17) 0.0501(16) 0.0410(14) 0.0016(12) 0.0054(12) -0.0015(13)
C11 0.0475(18) 0.0509(17) 0.0515(16) 0.0013(13) 0.0076(13) -0.0062(14)
C12 0.058(2) 0.0492(17) 0.0480(16) 0.0088(13) 0.0057(14) 0.0025(15)
C13 0.0499(19) 0.0583(18) 0.0407(14) 0.0063(13) -0.0004(12) 0.0022(15)
C14 0.0479(18) 0.0521(17) 0.0365(13) 0.0006(11) 0.0054(12) -0.0044(14)
C15 0.0476(18) 0.0474(16) 0.0398(14) 0.0014(12) 0.0041(12) 0.0007(13)
C16 0.0476(19) 0.068(2) 0.0501(16) -0.0038(14) 0.0086(14) 0.0018(16)
C17 0.055(2) 0.083(2) 0.0525(18) -0.0026(16) 0.0211(16) 0.0050(18)
C18 0.070(2) 0.064(2) 0.0431(16) -0.0021(14) 0.0158(15) 0.0061(17)
C19 0.068(2) 0.060(2) 0.0421(15) -0.0072(14) 0.0031(15) 0.0009(17)
C20 0.0485(19) 0.0593(19) 0.0462(15) -0.0047(13) 0.0079(13) 0.0017(15)

loop_
_atom_type_symbol
_atom_type_description
_atom_type_scat_dispersion_real
_atom_type_scat_dispersion_imag
_atom_type_scat_source
C C 0.0033 0.0016 'International Tables Vol C Tables 4.2.6.8 and 6.1.1.4'
H H 0.0000 0.0000 'International Tables Vol C Tables 4.2.6.8 and 6.1.1.4'
P P 0.1023 0.0942 'International Tables Vol C Tables 4.2.6.8 and 6.1.1.4'
S S 0.1246 0.1234 'International Tables Vol C Tables 4.2.6.8 and 6.1.1.4'

loop_
_geom_angle_atom_site_label_1
_geom_angle_atom_site_label_2
_geom_angle_atom_site_label_3
_geom_angle
_geom_angle_site_symmetry_1
_geom_angle_site_symmetry_3
_geom_angle_publ_flag
C1 P1 C3 115.39(10) . . ?
C1 P1 C15 111.84(13) . . ?
C3 P1 C15 110.23(14) . . ?
C1 P1 C9 109.31(14) . . ?
C3 P1 C9 106.29(14) . . ?
C15 P1 C9 102.88(12) . . ?
C2 C1 P1 116.35(12) . . ?
C2 C1 P1 116.35(12) . 2 ?
P1 C1 P1 127.3(2) . 2 ?
C1 C2 S1 117.59(13) . . ?
C1 C2 S1 117.59(13) . 2 ?
S1 C2 S1 124.8(3) . 2 ?
C4 C3 C8 118.5(3) . . ?
C4 C3 P1 123.3(2) . . ?
C8 C3 P1 118.2(2) . . ?
C3 C4 C5 120.6(3) . . ?
C6 C5 C4 119.7(3) . . ?
C5 C6 C7 120.6(3) . . ?
C8 C7 C6 119.9(3) . . ?
C7 C8 C3 120.7(3) . . ?
C10 C9 C14 119.0(3) . . ?
C10 C9 P1 122.7(2) . . ?
C14 C9 P1 118.3(2) . . ?
C11 C10 C9 120.0(3) . . ?
C12 C11 C10 120.5(3) . . ?
C13 C12 C11 119.7(3) . . ?
C12 C13 C14 120.3(3) . . ?
C13 C14 C9 120.4(3) . . ?
C16 C15 C20 118.7(3) . . ?
C16 C15 P1 121.8(2) . . ?
C20 C15 P1 119.3(2) . . ?
C15 C16 C17 119.9(3) . . ?
C18 C17 C16 120.8(3) . . ?
C19 C18 C17 119.8(3) . . ?
C18 C19 C20 120.2(3) . . ?
C19 C20 C15 120.5(3) . . ?

loop_
_geom_bond_atom_site_label_1
_geom_bond_atom_site_label_2
_geom_bond_distance
_geom_bond_site_symmetry_2
_geom_bond_publ_flag
P1 C1 1.7506(19) . ?
P1 C3 1.815(3) . ?
P1 C15 1.821(3) . ?
P1 C9 1.827(3) . ?
S1 C2 1.691(2) . ?
C1 C2 1.470(6) . ?
C1 P1 1.7506(19) 2 ?
C2 S1 1.691(2) 2 ?
C3 C4 1.390(4) . ?
C3 C8 1.402(4) . ?
C4 C5 1.394(5) . ?
C5 C6 1.374(5) . ?
C6 C7 1.384(5) . ?
C7 C8 1.376(5) . ?
C9 C10 1.391(4) . ?
C9 C14 1.396(4) . ?
C10 C11 1.384(4) . ?
C11 C12 1.382(5) . ?
C12 C13 1.378(5) . ?
C13 C14 1.379(4) . ?
C15 C16 1.391(4) . ?
C15 C20 1.400(4) . ?
C16 C17 1.392(4) . ?
C17 C18 1.378(5) . ?
C18 C19 1.377(5) . ?
C19 C20 1.388(4) . ?
